data_4112202
loop_
_publ_author_name
'Yahong Li'
'Yanhui Shi'
'Aaron L. Odom'

_publ_section_title
;
 Titanium Hydrazido and Imido Complexes: Synthesis, Structure, Reactivity,
 and Relevance to Alkyne Hydroamination
;
_journal_name_full 'Journal of the American Chemical Society'
_journal_page_first 1794
_journal_page_last 1803
_journal_paper_doi 10.1021/ja038320g
_journal_volume 126
_journal_year 2004
_chemical_formula_sum 'C38 H51 N7 Ti'
_chemical_formula_weight 653.76
_chemical_name_common Ti(NNMe2)(But-bpy)(dpma)
_chemical_name_systematic
; 
 ? 
;
_space_group_IT_number 14
_symmetry_cell_setting monoclinic
_symmetry_space_group_name_Hall '-P 2ybc'
_symmetry_space_group_name_H-M 'P 1 21/c 1'
_atom_sites_solution_hydrogens geom
_atom_sites_solution_primary direct
_atom_sites_solution_secondary difmap
_audit_creation_method SHELXL-97
_cell_angle_alpha 90.00
_cell_angle_beta 102.151(17)
_cell_angle_gamma 90.00
_cell_formula_units_Z 4
_cell_length_a 12.997(11)
_cell_length_b 20.424(17)
_cell_length_c 14.061(12)
_cell_measurement_temperature 293(2)
_cell_volume 3649(5)
_computing_cell_refinement 'Bruker SMART'
_computing_data_collection 'Bruker SMART'
_computing_data_reduction 'Bruker SHELXTL'
_computing_molecular_graphics 'Bruker SHELXTL'
_computing_publication_material 'Bruker SHELXTL'
_computing_structure_refinement 'SHELXL-97 (Sheldrick, 1997)'
_computing_structure_solution 'SHELXS-97 (Sheldrick, 1990)'
_diffrn_ambient_temperature 293(2)
_diffrn_measured_fraction_theta_full 0.997
_diffrn_measured_fraction_theta_max 0.997
_diffrn_measurement_device_type 'CCD area detector'
_diffrn_measurement_method 'phi and omega scans'
_diffrn_radiation_monochromator graphite
_diffrn_radiation_source 'fine-focus sealed tube'
_diffrn_radiation_type MoK\a
_diffrn_radiation_wavelength 0.71073
_diffrn_reflns_av_R_equivalents 0.0719
_diffrn_reflns_av_sigmaI/netI 0.0618
_diffrn_reflns_limit_h_max 14
_diffrn_reflns_limit_h_min -14
_diffrn_reflns_limit_k_max 22
_diffrn_reflns_limit_k_min -22
_diffrn_reflns_limit_l_max 15
_diffrn_reflns_limit_l_min -15
_diffrn_reflns_number 30270
_diffrn_reflns_theta_full 23.31
_diffrn_reflns_theta_max 23.31
_diffrn_reflns_theta_min 1.60
_exptl_absorpt_coefficient_mu 0.270
_exptl_absorpt_correction_T_max 0.8103
_exptl_absorpt_correction_T_min 0.7105
_exptl_absorpt_correction_type empirical
_exptl_crystal_colour dark_blue
_exptl_crystal_density_diffrn 1.190
_exptl_crystal_description plate
_exptl_crystal_F_000 1400
_exptl_crystal_size_max 0.55
_exptl_crystal_size_mid 0.21
_exptl_crystal_size_min 0.18
_refine_diff_density_max 0.382
_refine_diff_density_min -0.265
_refine_diff_density_rms 0.052
_refine_ls_extinction_coef 0.0018(3)
_refine_ls_extinction_expression Fc^*^=kFc[1+0.001xFc^2^\l^3^/sin(2\q)]^-1/4^
_refine_ls_extinction_method SHELXL
_refine_ls_goodness_of_fit_ref 1.005
_refine_ls_hydrogen_treatment mixed
_refine_ls_matrix_type full
_refine_ls_number_parameters 416
_refine_ls_number_reflns 5254
_refine_ls_number_restraints 0
_refine_ls_restrained_S_all 1.005
_refine_ls_R_factor_all 0.0853
_refine_ls_R_factor_gt 0.0446
_refine_ls_shift/su_max 0.001
_refine_ls_shift/su_mean 0.000
_refine_ls_structure_factor_coef Fsqd
_refine_ls_weighting_details 'calc w=1/[\s^2^(Fo^2^)+(0.0504P)^2^+2.5710P] where P=(Fo^2^+2Fc^2^)/3'
_refine_ls_weighting_scheme calc
_refine_ls_wR_factor_gt 0.1027
_refine_ls_wR_factor_ref 0.1225
_reflns_number_gt 3471
_reflns_number_total 5254
_reflns_threshold_expression >2sigma(I)
_cod_data_source_file ja038320gsi20030908_023011_6.cif
_cod_data_source_block alo8t
_cod_database_code 4112202

loop_
_symmetry_equiv_pos_as_xyz
'x, y, z'
'-x, y+1/2, -z+1/2'
'-x, -y, -z'
'x, -y-1/2, z-1/2'

loop_
_atom_site_label
_atom_site_type_symbol
_atom_site_fract_x
_atom_site_fract_y
_atom_site_fract_z
_atom_site_U_iso_or_equiv
_atom_site_adp_type
_atom_site_occupancy
_atom_site_symmetry_multiplicity
_atom_site_calc_flag
_atom_site_refinement_flags
Ti Ti 0.65439(4) 0.81454(3) 0.23823(4) 0.02445(19) Uani 1 1 d .
N1 N 0.7690(2) 0.85360(12) 0.34830(19) 0.0274(7) Uani 1 1 d .
N2 N 0.5265(2) 0.87511(12) 0.2348(2) 0.0316(7) Uani 1 1 d .
N3 N 0.5995(2) 0.78824(12) 0.38744(19) 0.0299(7) Uani 1 1 d .
N4 N 0.6983(2) 0.84182(12) 0.13905(19) 0.0305(7) Uani 1 1 d .
N5 N 0.54827(18) 0.73212(11) 0.17510(17) 0.0223(6) Uani 1 1 d .
N6 N 0.74635(18) 0.72095(12) 0.26150(18) 0.0237(6) Uani 1 1 d .
N41 N 0.7389(3) 0.86342(14) 0.0608(2) 0.0482(9) Uani 1 1 d .
C1S C 0.1637(8) 0.7467(5) -0.1214(6) 0.130(3) Uani 1 1 d .
C2S C 0.1019(4) 0.7330(4) -0.0551(7) 0.092(2) Uani 1 1 d .
H2SA H 0.0577 0.6968 -0.0628 0.111 Uiso 1 1 calc R
C3S C 0.1077(7) 0.7740(6) 0.0212(8) 0.150(3) Uani 1 1 d .
H3SA H 0.0674 0.7645 0.0669 0.180 Uiso 1 1 calc R
C4S C 0.1650(10) 0.8248(6) 0.0339(9) 0.168(4) Uani 1 1 d .
H4SA H 0.1644 0.8524 0.0864 0.202 Uiso 1 1 calc R
C5S C 0.2283(8) 0.8388(5) -0.0312(10) 0.147(5) Uani 1 1 d .
H5SA H 0.2711 0.8757 -0.0198 0.176 Uiso 1 1 calc R
C6S C 0.2314(5) 0.8031(5) -0.1078(9) 0.129(4) Uani 1 1 d .
H6SA H 0.2745 0.8136 -0.1506 0.154 Uiso 1 1 calc R
C11 C 0.8526(2) 0.89558(15) 0.3516(3) 0.0325(8) Uani 1 1 d .
H11A H 0.8687 0.9161 0.2975 0.039 Uiso 1 1 calc R
C11S C 0.1658(10) 0.7132(6) -0.1967(9) 0.272(7) Uani 1 1 d .
H11B H 0.1186 0.6767 -0.2000 0.408 Uiso 1 1 calc R
H11C H 0.2360 0.6974 -0.1938 0.408 Uiso 1 1 calc R
H11D H 0.1445 0.7400 -0.2535 0.408 Uiso 1 1 calc R
C12 C 0.9087(3) 0.90307(17) 0.4444(3) 0.0423(10) Uani 1 1 d .
H12A H 0.9681 0.9290 0.4647 0.051 Uiso 1 1 calc R
C13 C 0.8586(3) 0.86367(18) 0.5032(3) 0.0435(10) Uani 1 1 d .
H13A H 0.8788 0.8585 0.5702 0.052 Uiso 1 1 calc R
C14 C 0.7748(3) 0.83437(15) 0.4431(2) 0.0299(8) Uani 1 1 d .
C21 C 0.4632(3) 0.91128(16) 0.1638(3) 0.0439(10) Uani 1 1 d .
H21A H 0.4770 0.9196 0.1027 0.053 Uiso 1 1 calc R
C22 C 0.3772(3) 0.9335(2) 0.1952(3) 0.0622(13) Uani 1 1 d .
H22A H 0.3230 0.9591 0.1604 0.075 Uiso 1 1 calc R
C23 C 0.3865(3) 0.9099(2) 0.2910(3) 0.0634(13) Uani 1 1 d .
H23A H 0.3395 0.9168 0.3315 0.076 Uiso 1 1 calc R
C24 C 0.4786(3) 0.87499(16) 0.3127(3) 0.0394(9) Uani 1 1 d .
C31 C 0.6984(3) 0.78385(17) 0.4618(2) 0.0357(9) Uani 1 1 d .
H31A H 0.7288 0.7406 0.4601 0.043 Uiso 1 1 calc R
H31B H 0.6837 0.7905 0.5259 0.043 Uiso 1 1 calc R
C32 C 0.5380(3) 0.84642(17) 0.4060(2) 0.0384(9) Uani 1 1 d .
H32A H 0.5853 0.8791 0.4411 0.046 Uiso 1 1 calc R
H32B H 0.4890 0.8338 0.4461 0.046 Uiso 1 1 calc R
C33 C 0.5357(3) 0.72889(17) 0.3922(3) 0.0447(10) Uani 1 1 d .
H33A H 0.5204 0.7253 0.4558 0.067 Uiso 1 1 calc R
H33B H 0.5742 0.6910 0.3793 0.067 Uiso 1 1 calc R
H33C H 0.4711 0.7319 0.3445 0.067 Uiso 1 1 calc R
C52 C 0.5842(2) 0.66959(14) 0.1878(2) 0.0227(7) Uani 1 1 d .
C53 C 0.5172(2) 0.61630(14) 0.1691(2) 0.0239(7) Uani 1 1 d .
H53A H 0.5445 0.5742 0.1800 0.029 Uiso 1 1 calc R
C54 C 0.4095(2) 0.62475(15) 0.1343(2) 0.0254(8) Uani 1 1 d .
C55 C 0.3752(2) 0.68877(15) 0.1171(2) 0.0285(8) Uani 1 1 d .
H55A H 0.3046 0.6972 0.0908 0.034 Uiso 1 1 calc R
C56 C 0.4448(2) 0.73983(15) 0.1386(2) 0.0274(8) Uani 1 1 d .
H56A H 0.4189 0.7822 0.1273 0.033 Uiso 1 1 calc R
C62 C 0.6994(2) 0.66402(14) 0.2277(2) 0.0224(7) Uani 1 1 d .
C63 C 0.7557(2) 0.60650(15) 0.2294(2) 0.0241(8) Uani 1 1 d .
H63A H 0.7210 0.5682 0.2054 0.029 Uiso 1 1 calc R
C64 C 0.8636(2) 0.60503(15) 0.2666(2) 0.0252(8) Uani 1 1 d .
C65 C 0.9096(2) 0.66352(15) 0.3034(2) 0.0314(8) Uani 1 1 d .
H65A H 0.9811 0.6650 0.3311 0.038 Uiso 1 1 calc R
C66 C 0.8500(2) 0.71931(16) 0.2990(2) 0.0320(8) Uani 1 1 d .
H66A H 0.8833 0.7580 0.3232 0.038 Uiso 1 1 calc R
C411 C 0.7094(5) 0.9301(2) 0.0345(4) 0.110(2) Uani 1 1 d .
H41A H 0.6343 0.9345 0.0244 0.165 Uiso 1 1 calc R
H41B H 0.7318 0.9413 -0.0243 0.165 Uiso 1 1 calc R
H41C H 0.7424 0.9589 0.0859 0.165 Uiso 1 1 calc R
C412 C 0.8535(3) 0.8520(2) 0.0779(3) 0.0721(14) Uani 1 1 d .
H41D H 0.8682 0.8070 0.0951 0.108 Uiso 1 1 calc R
H41E H 0.8887 0.8796 0.1299 0.108 Uiso 1 1 calc R
H41F H 0.8780 0.8620 0.0197 0.108 Uiso 1 1 calc R
C540 C 0.3353(2) 0.56599(15) 0.1209(3) 0.0327(8) Uani 1 1 d .
C541 C 0.3724(3) 0.51483(18) 0.0568(3) 0.0581(12) Uani 1 1 d .
H54A H 0.4434 0.5022 0.0853 0.087 Uiso 1 1 calc R
H54B H 0.3700 0.5329 -0.0067 0.087 Uiso 1 1 calc R
H54C H 0.3274 0.4772 0.0512 0.087 Uiso 1 1 calc R
C542 C 0.2221(3) 0.58500(17) 0.0732(3) 0.0467(10) Uani 1 1 d .
H54D H 0.2208 0.6035 0.0102 0.070 Uiso 1 1 calc R
H54E H 0.1965 0.6166 0.1132 0.070 Uiso 1 1 calc R
H54F H 0.1782 0.5468 0.0664 0.070 Uiso 1 1 calc R
C543 C 0.3369(3) 0.53649(19) 0.2214(3) 0.0579(12) Uani 1 1 d .
H54G H 0.4077 0.5245 0.2515 0.087 Uiso 1 1 calc R
H54H H 0.2928 0.4983 0.2144 0.087 Uiso 1 1 calc R
H54I H 0.3112 0.5682 0.2612 0.087 Uiso 1 1 calc R
C640 C 0.9313(2) 0.54306(15) 0.2698(2) 0.0300(8) Uani 1 1 d .
C641 C 0.9537(4) 0.5174(2) 0.3744(3) 0.0751(15) Uani 1 1 d .
H64A H 0.9960 0.4785 0.3786 0.113 Uiso 1 1 calc R
H64B H 0.8885 0.5073 0.3929 0.113 Uiso 1 1 calc R
H64C H 0.9907 0.5502 0.4173 0.113 Uiso 1 1 calc R
C642 C 0.8773(3) 0.49136(17) 0.1997(3) 0.0562(12) Uani 1 1 d .
H64D H 0.9218 0.4535 0.2037 0.084 Uiso 1 1 calc R
H64E H 0.8641 0.5084 0.1346 0.084 Uiso 1 1 calc R
H64F H 0.8119 0.4794 0.2162 0.084 Uiso 1 1 calc R
C643 C 1.0350(3) 0.55972(18) 0.2410(3) 0.0525(11) Uani 1 1 d .
H64G H 1.0769 0.5208 0.2432 0.079 Uiso 1 1 calc R
H64H H 1.0725 0.5915 0.2855 0.079 Uiso 1 1 calc R
H64I H 1.0210 0.5773 0.1763 0.079 Uiso 1 1 calc R

loop_
_atom_site_aniso_label
_atom_site_aniso_U_11
_atom_site_aniso_U_22
_atom_site_aniso_U_33
_atom_site_aniso_U_23
_atom_site_aniso_U_13
_atom_site_aniso_U_12
Ti 0.0247(3) 0.0181(3) 0.0303(4) 0.0001(3) 0.0052(3) -0.0005(3)
N1 0.0300(16) 0.0207(15) 0.0312(17) -0.0008(12) 0.0055(13) 0.0003(13)
N2 0.0306(16) 0.0228(15) 0.0400(18) -0.0015(13) 0.0044(14) 0.0019(13)
N3 0.0303(16) 0.0278(15) 0.0336(16) -0.0018(13) 0.0115(13) -0.0024(13)
N4 0.0414(17) 0.0208(14) 0.0308(16) -0.0007(12) 0.0112(14) -0.0069(13)
N5 0.0180(15) 0.0205(15) 0.0282(15) 0.0013(12) 0.0041(12) 0.0014(11)
N6 0.0183(15) 0.0227(15) 0.0298(15) -0.0010(12) 0.0045(12) -0.0021(12)
N41 0.071(2) 0.0378(19) 0.041(2) -0.0006(15) 0.0235(18) -0.0097(17)
C1S 0.134(7) 0.144(8) 0.090(6) 0.003(5) -0.024(5) 0.092(7)
C2S 0.044(3) 0.078(5) 0.134(6) 0.057(4) -0.028(4) -0.004(3)
C3S 0.097(7) 0.137(8) 0.191(11) 0.054(8) -0.026(6) 0.052(6)
C4S 0.166(11) 0.112(8) 0.189(11) 0.041(8) -0.048(9) 0.027(7)
C5S 0.104(7) 0.108(8) 0.188(12) 0.056(7) -0.062(8) -0.010(6)
C6S 0.055(4) 0.111(7) 0.199(11) 0.082(6) -0.021(5) -0.007(5)
C11 0.029(2) 0.0227(19) 0.047(2) -0.0052(16) 0.0097(18) -0.0038(16)
C11S 0.338(17) 0.221(12) 0.232(13) -0.004(10) 0.002(12) 0.189(12)
C12 0.031(2) 0.041(2) 0.051(3) -0.0125(19) 0.0018(19) -0.0093(18)
C13 0.042(2) 0.050(2) 0.035(2) -0.0069(19) -0.0009(19) 0.000(2)
C14 0.032(2) 0.0262(19) 0.031(2) -0.0025(15) 0.0053(16) 0.0027(15)
C21 0.040(2) 0.031(2) 0.055(3) 0.0037(19) -0.003(2) 0.0066(18)
C22 0.045(3) 0.058(3) 0.074(3) -0.003(2) -0.010(2) 0.026(2)
C23 0.037(2) 0.079(3) 0.074(3) -0.015(3) 0.010(2) 0.024(2)
C24 0.032(2) 0.034(2) 0.051(3) -0.0114(18) 0.0066(19) 0.0030(17)
C31 0.044(2) 0.033(2) 0.031(2) 0.0024(16) 0.0089(17) 0.0036(18)
C32 0.037(2) 0.040(2) 0.041(2) -0.0079(18) 0.0164(18) 0.0012(18)
C33 0.057(3) 0.044(2) 0.038(2) -0.0002(18) 0.0203(19) -0.016(2)
C52 0.0221(17) 0.0217(19) 0.0245(18) 0.0013(14) 0.0050(14) 0.0021(14)
C53 0.0208(18) 0.0177(17) 0.033(2) 0.0020(14) 0.0043(15) 0.0020(14)
C54 0.0217(18) 0.0237(19) 0.0308(19) 0.0002(15) 0.0058(15) 0.0006(14)
C55 0.0179(17) 0.0287(19) 0.037(2) 0.0014(16) 0.0022(15) 0.0000(16)
C56 0.0246(19) 0.0197(18) 0.037(2) 0.0032(15) 0.0034(15) 0.0049(15)
C62 0.0203(17) 0.0220(18) 0.0253(18) 0.0008(14) 0.0055(14) -0.0013(14)
C63 0.0216(18) 0.0179(17) 0.032(2) -0.0009(14) 0.0047(15) -0.0005(14)
C64 0.0242(19) 0.0262(18) 0.0255(18) -0.0009(15) 0.0061(15) 0.0006(15)
C65 0.0175(18) 0.033(2) 0.041(2) -0.0057(16) -0.0003(15) 0.0000(16)
C66 0.0218(19) 0.0257(19) 0.046(2) -0.0071(16) 0.0022(16) -0.0032(16)
C411 0.201(7) 0.049(3) 0.103(4) 0.037(3) 0.087(4) 0.009(4)
C412 0.062(3) 0.095(4) 0.068(3) -0.017(3) 0.033(3) -0.037(3)
C540 0.0186(18) 0.0260(19) 0.052(2) 0.0015(17) 0.0032(16) -0.0023(15)
C541 0.041(2) 0.034(2) 0.095(3) -0.021(2) 0.005(2) -0.0045(19)
C542 0.025(2) 0.034(2) 0.076(3) 0.002(2) 0.0001(19) -0.0077(17)
C543 0.048(3) 0.049(3) 0.072(3) 0.020(2) 0.004(2) -0.021(2)
C640 0.0219(18) 0.0274(19) 0.040(2) -0.0006(16) 0.0048(15) 0.0058(15)
C641 0.100(4) 0.064(3) 0.065(3) 0.024(2) 0.025(3) 0.048(3)
C642 0.034(2) 0.031(2) 0.099(3) -0.021(2) 0.006(2) 0.0065(18)
C643 0.029(2) 0.037(2) 0.093(3) -0.016(2) 0.019(2) 0.0034(18)

loop_
_atom_type_symbol
_atom_type_description
_atom_type_scat_dispersion_real
_atom_type_scat_dispersion_imag
_atom_type_scat_source
C C 0.0033 0.0016 'International Tables Vol C Tables 4.2.6.8 and 6.1.1.4'
H H 0.0000 0.0000 'International Tables Vol C Tables 4.2.6.8 and 6.1.1.4'
N N 0.0061 0.0033 'International Tables Vol C Tables 4.2.6.8 and 6.1.1.4'
Ti Ti 0.2776 0.4457 'International Tables Vol C Tables 4.2.6.8 and 6.1.1.4'

loop_
_geom_angle_atom_site_label_1
_geom_angle_atom_site_label_2
_geom_angle_atom_site_label_3
_geom_angle
N4 Ti N2 101.05(12)
N4 Ti N1 99.97(13)
N2 Ti N1 103.64(11)
N4 Ti N5 101.87(12)
N2 Ti N5 90.90(11)
N1 Ti N5 150.85(10)
N4 Ti N6 97.92(11)
N2 Ti N6 156.40(10)
N1 Ti N6 86.65(10)
N5 Ti N6 71.44(11)
N4 Ti N3 173.18(11)
N2 Ti N3 76.68(10)
N1 Ti N3 74.57(11)
N5 Ti N3 84.67(10)
N6 Ti N3 85.96(9)
C14 N1 C11 105.3(3)
C14 N1 Ti 119.9(2)
C11 N1 Ti 134.8(2)
C24 N2 C21 106.2(3)
C24 N2 Ti 118.7(2)
C21 N2 Ti 134.2(3)
C33 N3 C31 109.3(3)
C33 N3 C32 108.7(3)
C31 N3 C32 110.2(3)
C33 N3 Ti 119.5(2)
C31 N3 Ti 104.79(19)
C32 N3 Ti 104.05(19)
N41 N4 Ti 177.3(2)
C56 N5 C52 116.7(3)
C56 N5 Ti 123.2(2)
C52 N5 Ti 119.24(19)
C66 N6 C62 117.3(3)
C66 N6 Ti 122.7(2)
C62 N6 Ti 119.6(2)
N4 N41 C411 112.3(3)
N4 N41 C412 111.1(3)
C411 N41 C412 113.3(4)
C11S C1S C2S 124.9(15)
C11S C1S C6S 115.1(14)
C2S C1S C6S 119.9(7)
C3S C2S C1S 117.9(8)
C4S C3S C2S 123.5(12)
C3S C4S C5S 119.3(14)
C6S C5S C4S 123.8(13)
C5S C6S C1S 115.6(10)
C12 C11 N1 111.2(3)
C11 C12 C13 106.1(3)
C14 C13 C12 107.1(3)
C13 C14 N1 110.3(3)
C13 C14 C31 131.8(3)
N1 C14 C31 117.7(3)
C22 C21 N2 110.5(4)
C21 C22 C23 106.5(4)
C24 C23 C22 106.5(4)
N2 C24 C23 110.1(3)
N2 C24 C32 117.7(3)
C23 C24 C32 131.6(4)
N3 C31 C14 110.2(3)
N3 C32 C24 110.9(3)
N5 C52 C53 121.9(3)
N5 C52 C62 114.3(3)
C53 C52 C62 123.7(3)
C52 C53 C54 121.0(3)
C55 C54 C53 116.1(3)
C55 C54 C540 123.3(3)
C53 C54 C540 120.5(3)
C56 C55 C54 120.4(3)
N5 C56 C55 123.7(3)
N6 C62 C63 121.8(3)
N6 C62 C52 114.2(3)
C63 C62 C52 124.0(3)
C62 C63 C64 120.9(3)
C65 C64 C63 116.3(3)
C65 C64 C640 120.0(3)
C63 C64 C640 123.7(3)
C66 C65 C64 120.3(3)
N6 C66 C65 123.4(3)
C541 C540 C54 110.0(3)
C541 C540 C543 109.4(3)
C54 C540 C543 108.0(3)
C541 C540 C542 108.0(3)
C54 C540 C542 112.2(3)
C543 C540 C542 109.2(3)
C642 C640 C643 107.3(3)
C642 C640 C641 110.8(3)
C643 C640 C641 109.3(3)
C642 C640 C64 111.9(3)
C643 C640 C64 109.9(3)
C641 C640 C64 107.6(3)

loop_
_geom_bond_atom_site_label_1
_geom_bond_atom_site_label_2
_geom_bond_distance
Ti N4 1.708(3)
Ti N2 2.064(3)
Ti N1 2.069(3)
Ti N5 2.238(3)
Ti N6 2.242(3)
Ti N3 2.415(3)
N1 C14 1.376(4)
N1 C11 1.377(4)
N2 C24 1.368(4)
N2 C21 1.369(4)
N3 C33 1.478(4)
N3 C31 1.479(4)
N3 C32 1.485(4)
N4 N41 1.388(4)
N5 C56 1.344(4)
N5 C52 1.359(4)
N6 C66 1.340(4)
N6 C62 1.352(4)
N41 C411 1.441(5)
N41 C412 1.477(5)
C1S C11S 1.266(10)
C1S C2S 1.381(10)
C1S C6S 1.437(12)
C2S C3S 1.351(10)
C3S C4S 1.267(11)
C4S C5S 1.383(13)
C5S C6S 1.309(11)
C11 C12 1.362(5)
C12 C13 1.407(5)
C13 C14 1.368(5)
C14 C31 1.493(5)
C21 C22 1.363(5)
C22 C23 1.411(6)
C23 C24 1.371(5)
C24 C32 1.494(5)
C52 C53 1.384(4)
C52 C62 1.488(4)
C53 C54 1.393(4)
C54 C55 1.386(4)
C54 C540 1.526(4)
C55 C56 1.372(4)
C62 C63 1.382(4)
C63 C64 1.390(4)
C64 C65 1.386(4)
C64 C640 1.536(4)
C65 C66 1.371(4)
C540 C541 1.524(5)
C540 C543 1.532(5)
C540 C542 1.532(4)
C640 C642 1.513(5)
C640 C643 1.526(5)
C640 C641 1.530(5)

loop_
_geom_torsion_atom_site_label_1
_geom_torsion_atom_site_label_2
_geom_torsion_atom_site_label_3
_geom_torsion_atom_site_label_4
_geom_torsion
N4 Ti N1 C14 -169.0(2)
N2 Ti N1 C14 86.9(2)
N5 Ti N1 C14 -31.0(3)
N6 Ti N1 C14 -71.5(2)
N3 Ti N1 C14 15.2(2)
N4 Ti N1 C11 6.8(3)
N2 Ti N1 C11 -97.3(3)
N5 Ti N1 C11 144.8(3)
N6 Ti N1 C11 104.2(3)
N3 Ti N1 C11 -169.0(3)
N4 Ti N2 C24 -170.2(2)
N1 Ti N2 C24 -67.0(2)
N5 Ti N2 C24 87.5(2)
N6 Ti N2 C24 46.9(4)
N3 Ti N2 C24 3.2(2)
N4 Ti N2 C21 21.9(3)
N1 Ti N2 C21 125.1(3)
N5 Ti N2 C21 -80.4(3)
N6 Ti N2 C21 -121.0(3)
N3 Ti N2 C21 -164.7(3)
N4 Ti N3 C33 171.4(9)
N2 Ti N3 C33 100.2(2)
N1 Ti N3 C33 -151.4(2)
N5 Ti N3 C33 8.0(2)
N6 Ti N3 C33 -63.7(2)
N4 Ti N3 C31 -65.7(10)
N2 Ti N3 C31 -136.9(2)
N1 Ti N3 C31 -28.48(19)
N5 Ti N3 C31 130.9(2)
N6 Ti N3 C31 59.2(2)
N4 Ti N3 C32 49.9(10)
N2 Ti N3 C32 -21.26(19)
N1 Ti N3 C32 87.2(2)
N5 Ti N3 C32 -113.5(2)
N6 Ti N3 C32 174.8(2)
N2 Ti N4 N41 145(5)
N1 Ti N4 N41 39(5)
N5 Ti N4 N41 -122(5)
N6 Ti N4 N41 -49(5)
N3 Ti N4 N41 75(5)
N4 Ti N5 C56 -91.2(2)
N2 Ti N5 C56 10.3(2)
N1 Ti N5 C56 131.1(3)
N6 Ti N5 C56 174.3(3)
N3 Ti N5 C56 86.8(2)
N4 Ti N5 C52 100.1(2)
N2 Ti N5 C52 -158.5(2)
N1 Ti N5 C52 -37.7(3)
N6 Ti N5 C52 5.6(2)
N3 Ti N5 C52 -81.9(2)
N4 Ti N6 C66 74.2(3)
N2 Ti N6 C66 -142.5(3)
N1 Ti N6 C66 -25.4(2)
N5 Ti N6 C66 174.2(3)
N3 Ti N6 C66 -100.1(2)
N4 Ti N6 C62 -98.6(2)
N2 Ti N6 C62 44.6(4)
N1 Ti N6 C62 161.8(2)
N5 Ti N6 C62 1.3(2)
N3 Ti N6 C62 87.0(2)
Ti N4 N41 C411 -121(5)
Ti N4 N41 C412 7(5)
C11S C1S C2S C3S -179.2(8)
C6S C1S C2S C3S 0.0(9)
C1S C2S C3S C4S 1.5(11)
C2S C3S C4S C5S -2.2(13)
C3S C4S C5S C6S 1.6(14)
C4S C5S C6S C1S -0.1(13)
C11S C1S C6S C5S 178.7(8)
C2S C1S C6S C5S -0.6(10)
C14 N1 C11 C12 -0.4(4)
Ti N1 C11 C12 -176.6(2)
N1 C11 C12 C13 0.3(4)
C11 C12 C13 C14 -0.1(4)
C12 C13 C14 N1 -0.2(4)
C12 C13 C14 C31 174.4(3)
C11 N1 C14 C13 0.3(4)
Ti N1 C14 C13 177.2(2)
C11 N1 C14 C31 -175.1(3)
Ti N1 C14 C31 1.8(4)
C24 N2 C21 C22 -0.2(4)
Ti N2 C21 C22 168.8(3)
N2 C21 C22 C23 -0.1(5)
C21 C22 C23 C24 0.4(5)
C21 N2 C24 C23 0.5(4)
Ti N2 C24 C23 -170.5(3)
C21 N2 C24 C32 -172.0(3)
Ti N2 C24 C32 17.0(4)
C22 C23 C24 N2 -0.5(4)
C22 C23 C24 C32 170.5(4)
C33 N3 C31 C14 166.3(3)
C32 N3 C31 C14 -74.3(3)
Ti N3 C31 C14 37.1(3)
C13 C14 C31 N3 156.3(3)
N1 C14 C31 N3 -29.4(4)
C33 N3 C32 C24 -93.5(3)
C31 N3 C32 C24 146.7(3)
Ti N3 C32 C24 34.8(3)
N2 C24 C32 N3 -37.4(4)
C23 C24 C32 N3 152.1(4)
C56 N5 C52 C53 -3.3(4)
Ti N5 C52 C53 166.2(2)
C56 N5 C52 C62 179.5(3)
Ti N5 C52 C62 -11.0(3)
N5 C52 C53 C54 1.3(5)
C62 C52 C53 C54 178.2(3)
C52 C53 C54 C55 2.0(5)
C52 C53 C54 C540 -175.6(3)
C53 C54 C55 C56 -3.1(5)
C540 C54 C55 C56 174.3(3)
C52 N5 C56 C55 2.1(4)
Ti N5 C56 C55 -166.9(2)
C54 C55 C56 N5 1.2(5)
C66 N6 C62 C63 -1.4(4)
Ti N6 C62 C63 171.9(2)
C66 N6 C62 C52 179.6(3)
Ti N6 C62 C52 -7.2(3)
N5 C52 C62 N6 11.6(4)
C53 C52 C62 N6 -165.5(3)
N5 C52 C62 C63 -167.4(3)
C53 C52 C62 C63 15.5(5)
N6 C62 C63 C64 0.2(5)
C52 C62 C63 C64 179.1(3)
C62 C63 C64 C65 1.5(4)
C62 C63 C64 C640 -179.3(3)
C63 C64 C65 C66 -2.1(5)
C640 C64 C65 C66 178.7(3)
C62 N6 C66 C65 0.8(5)
Ti N6 C66 C65 -172.3(2)
C64 C65 C66 N6 1.0(5)
C55 C54 C540 C541 128.2(3)
C53 C54 C540 C541 -54.4(4)
C55 C54 C540 C543 -112.5(4)
C53 C54 C540 C543 64.9(4)
C55 C54 C540 C542 8.0(5)
C53 C54 C540 C542 -174.7(3)
C65 C64 C640 C642 -161.6(3)
C63 C64 C640 C642 19.3(4)
C65 C64 C640 C643 -42.6(4)
C63 C64 C640 C643 138.3(3)
C65 C64 C640 C641 76.4(4)
C63 C64 C640 C641 -102.7(4)
